data_4026770
loop_
_publ_author_name
'Stephen A. Glover'
'Jonathan M. White'
'Adam A. Rosser'
'Katherine M. Digianantonio'

_publ_section_title
;
 Structures of N,N-Dialkoxyamides: Pyramidal Anomeric Amides with Low
 Amidicity
;
_journal_name_full 'Journal of Organic Chemistry'
_journal_page_first 9757
_journal_page_last 9763
_journal_paper_doi 10.1021/jo201856u
_journal_volume 76
_journal_year 2011
_chemical_formula_sum 'C15 H14 N2 O5'
_chemical_formula_weight 302.28
_chemical_name_systematic
;
 ?
;
_space_group_IT_number 14
_symmetry_cell_setting monoclinic
_symmetry_space_group_name_Hall '-P 2ybc'
_symmetry_space_group_name_H-M 'P 1 21/c 1'
_atom_sites_solution_hydrogens geom
_atom_sites_solution_primary direct
_atom_sites_solution_secondary difmap
_audit_creation_method SHELXL-97
_cell_angle_alpha 90.00
_cell_angle_beta 108.867(3)
_cell_angle_gamma 90.00
_cell_formula_units_Z 4
_cell_length_a 10.9575(3)
_cell_length_b 17.3679(5)
_cell_length_c 7.9564(2)
_cell_measurement_reflns_used 3569
_cell_measurement_temperature 130.0
_cell_measurement_theta_max 29.2942
_cell_measurement_theta_min 2.9429
_cell_volume 1432.82(7)
_computing_cell_refinement
;
CrysAlisPro, Oxford Diffraction Ltd.,
Version 1.171.34.39 (release 18-08-2010 CrysAlis171 .NET)
(compiled Aug 18 2010,17:42:00)
;
_computing_data_collection
;
CrysAlisPro, Oxford Diffraction Ltd.,
Version 1.171.34.39 (release 18-08-2010 CrysAlis171 .NET)
(compiled Aug 18 2010,17:42:00)
;
_computing_data_reduction
;
CrysAlisPro, Oxford Diffraction Ltd.,
Version 1.171.34.39 (release 18-08-2010 CrysAlis171 .NET)
(compiled Aug 18 2010,17:42:00)
;
_computing_structure_refinement 'SHELXL-97 (Sheldrick, 1997)'
_diffrn_ambient_temperature 130.0
_diffrn_measured_fraction_theta_full 0.998
_diffrn_measured_fraction_theta_max 0.998
_diffrn_measurement_device_type 'SuperNova, Dual, Cu at zero, Atlas'
_diffrn_measurement_method '\w scans'
_diffrn_radiation_monochromator mirror
_diffrn_radiation_source 'SuperNova (Mo) X-ray Source'
_diffrn_radiation_type 'Mo K\a'
_diffrn_radiation_wavelength 0.7107
_diffrn_reflns_av_R_equivalents 0.0221
_diffrn_reflns_av_sigmaI/netI 0.0245
_diffrn_reflns_limit_h_max 12
_diffrn_reflns_limit_h_min -13
_diffrn_reflns_limit_k_max 20
_diffrn_reflns_limit_k_min -17
_diffrn_reflns_limit_l_max 9
_diffrn_reflns_limit_l_min -9
_diffrn_reflns_number 7060
_diffrn_reflns_theta_full 25.00
_diffrn_reflns_theta_max 25.00
_diffrn_reflns_theta_min 2.95
_exptl_absorpt_coefficient_mu 0.107
_exptl_absorpt_correction_T_max 1.00000
_exptl_absorpt_correction_T_min 0.80195
_exptl_absorpt_correction_type multi-scan
_exptl_absorpt_process_details
;
CrysAlisPro, Oxford Diffraction Ltd.,
Version 1.171.34.39 (release 18-08-2010 CrysAlis171 .NET)
(compiled Aug 18 2010,17:42:00)
empirical absorption correction using spherical harmonics,
 implemented in SCALE3 ABSPACK scaling algorithm.
;
_exptl_crystal_colour colourless
_exptl_crystal_density_diffrn 1.401
_exptl_crystal_description slab
_exptl_crystal_F_000 632
_exptl_crystal_size_max 0.50
_exptl_crystal_size_mid 0.34
_exptl_crystal_size_min 0.11
_refine_diff_density_max 0.217
_refine_diff_density_min -0.178
_refine_diff_density_rms 0.038
_refine_ls_extinction_coef 0.0055(8)
_refine_ls_extinction_expression Fc^*^=kFc[1+0.001xFc^2^\l^3^/sin(2\q)]^-1/4^
_refine_ls_extinction_method SHELXL
_refine_ls_goodness_of_fit_ref 1.039
_refine_ls_hydrogen_treatment constr
_refine_ls_matrix_type full
_refine_ls_number_parameters 200
_refine_ls_number_reflns 2522
_refine_ls_number_restraints 0
_refine_ls_restrained_S_all 1.039
_refine_ls_R_factor_all 0.0433
_refine_ls_R_factor_gt 0.0348
_refine_ls_shift/su_max 0.000
_refine_ls_shift/su_mean 0.000
_refine_ls_structure_factor_coef Fsqd
_refine_ls_weighting_details 'calc w=1/[\s^2^(Fo^2^)+(0.0292P)^2^+0.7820P] where P=(Fo^2^+2Fc^2^)/3'
_refine_ls_weighting_scheme calc
_refine_ls_wR_factor_gt 0.0821
_refine_ls_wR_factor_ref 0.0863
_reflns_number_gt 2117
_reflns_number_total 2522
_reflns_threshold_expression >2sigma(I)
_cod_data_source_file jo201856u_si_003.cif
_cod_data_source_block jmwsg1
_cod_database_code 4026770

loop_
_symmetry_equiv_pos_as_xyz
'x, y, z'
'-x, y+1/2, -z+1/2'
'-x, -y, -z'
'x, -y-1/2, z-1/2'

loop_
_atom_site_label
_atom_site_type_symbol
_atom_site_fract_x
_atom_site_fract_y
_atom_site_fract_z
_atom_site_U_iso_or_equiv
_atom_site_adp_type
_atom_site_occupancy
_atom_site_symmetry_multiplicity
_atom_site_calc_flag
_atom_site_refinement_flags
O3 O 0.19792(11) 0.16298(7) 0.75091(14) 0.0290(3) Uani 1 1 d .
O2 O 0.17471(11) 0.10731(6) 1.00033(13) 0.0253(3) Uani 1 1 d .
O5 O 0.56232(14) 0.19335(8) 1.82622(17) 0.0435(4) Uani 1 1 d .
O1 O -0.07041(11) 0.09472(7) 0.83015(15) 0.0323(3) Uani 1 1 d .
N1 N 0.13422(13) 0.10499(8) 0.81419(16) 0.0231(3) Uani 1 1 d .
C7 C -0.00237(15) 0.10815(9) 0.7403(2) 0.0215(3) Uani 1 1 d .
C8 C 0.26797(15) 0.04642(9) 1.0691(2) 0.0244(4) Uani 1 1 d .
H8A H 0.3290 0.0442 1.0041 0.029 Uiso 1 1 calc R
H8B H 0.2250 -0.0030 1.0592 0.029 Uiso 1 1 calc R
C10 C 0.31449(15) 0.02296(9) 1.3955(2) 0.0227(4) Uani 1 1 d .
H10 H 0.2601 -0.0196 1.3670 0.027 Uiso 1 1 calc R
O4 O 0.51305(12) 0.08324(8) 1.91209(15) 0.0361(3) Uani 1 1 d .
C6 C 0.01183(16) 0.09496(9) 0.4316(2) 0.0232(4) Uani 1 1 d .
H6 H 0.0921 0.0715 0.4779 0.028 Uiso 1 1 calc R
C1 C -0.05326(15) 0.12072(9) 0.5451(2) 0.0205(3) Uani 1 1 d .
C13 C 0.47519(15) 0.15081(9) 1.4784(2) 0.0248(4) Uani 1 1 d .
H13 H 0.5287 0.1937 1.5076 0.030 Uiso 1 1 calc R
C14 C 0.41759(15) 0.12949(10) 1.3037(2) 0.0245(4) Uani 1 1 d .
H14 H 0.4337 0.1577 1.2138 0.029 Uiso 1 1 calc R
C11 C 0.37344(15) 0.04251(9) 1.5723(2) 0.0228(4) Uani 1 1 d .
H11 H 0.3607 0.0131 1.6630 0.027 Uiso 1 1 calc R
C4 C -0.16101(17) 0.14004(10) 0.1816(2) 0.0284(4) Uani 1 1 d .
H4 H -0.1971 0.1467 0.0596 0.034 Uiso 1 1 calc R
C3 C -0.22585(17) 0.16591(10) 0.2935(2) 0.0315(4) Uani 1 1 d .
H3 H -0.3054 0.1900 0.2466 0.038 Uiso 1 1 calc R
C9 C 0.33559(15) 0.06606(9) 1.2606(2) 0.0212(4) Uani 1 1 d .
N2 N 0.51308(13) 0.12932(8) 1.79572(18) 0.0271(3) Uani 1 1 d .
C5 C -0.04285(16) 0.10429(10) 0.2504(2) 0.0266(4) Uani 1 1 d .
H5 H 0.0000 0.0865 0.1745 0.032 Uiso 1 1 calc R
C15 C 0.16388(19) 0.23879(10) 0.7950(3) 0.0391(5) Uani 1 1 d .
H15A H 0.2090 0.2768 0.7503 0.059 Uiso 1 1 calc R
H15B H 0.1874 0.2437 0.9217 0.059 Uiso 1 1 calc R
H15C H 0.0726 0.2463 0.7425 0.059 Uiso 1 1 calc R
C2 C -0.17265(16) 0.15601(10) 0.4751(2) 0.0267(4) Uani 1 1 d .
H2 H -0.2168 0.1730 0.5502 0.032 Uiso 1 1 calc R
C12 C 0.45132(15) 0.10669(9) 1.6095(2) 0.0221(4) Uani 1 1 d .

loop_
_atom_site_aniso_label
_atom_site_aniso_U_11
_atom_site_aniso_U_22
_atom_site_aniso_U_33
_atom_site_aniso_U_23
_atom_site_aniso_U_13
_atom_site_aniso_U_12
O3 0.0235(6) 0.0388(7) 0.0255(6) -0.0001(5) 0.0090(5) -0.0073(5)
O2 0.0262(6) 0.0314(7) 0.0154(6) -0.0002(5) 0.0028(5) 0.0065(5)
O5 0.0561(9) 0.0302(7) 0.0338(7) -0.0084(6) 0.0003(6) -0.0062(6)
O1 0.0281(7) 0.0480(8) 0.0222(6) -0.0006(5) 0.0098(5) -0.0096(6)
N1 0.0251(7) 0.0282(8) 0.0154(7) 0.0006(5) 0.0056(6) -0.0010(6)
C7 0.0228(8) 0.0202(8) 0.0220(8) -0.0024(6) 0.0079(7) -0.0023(6)
C8 0.0233(9) 0.0236(9) 0.0242(8) 0.0001(7) 0.0049(7) 0.0040(7)
C10 0.0177(8) 0.0225(8) 0.0270(9) -0.0013(7) 0.0057(7) -0.0008(6)
O4 0.0368(7) 0.0464(8) 0.0222(6) 0.0043(6) 0.0056(5) -0.0010(6)
C6 0.0211(8) 0.0250(9) 0.0225(8) -0.0012(7) 0.0058(7) 0.0003(7)
C1 0.0207(8) 0.0199(8) 0.0198(8) -0.0011(6) 0.0052(6) -0.0038(6)
C13 0.0202(8) 0.0221(9) 0.0294(9) 0.0007(7) 0.0041(7) -0.0008(7)
C14 0.0234(9) 0.0269(9) 0.0227(9) 0.0051(7) 0.0068(7) 0.0020(7)
C11 0.0190(8) 0.0276(9) 0.0233(8) 0.0034(7) 0.0088(7) 0.0035(7)
C4 0.0321(10) 0.0300(9) 0.0188(8) 0.0008(7) 0.0024(7) -0.0038(8)
C3 0.0262(9) 0.0338(10) 0.0296(10) 0.0020(8) 0.0022(7) 0.0048(8)
C9 0.0171(8) 0.0234(9) 0.0222(8) 0.0003(6) 0.0051(6) 0.0055(6)
N2 0.0239(8) 0.0312(8) 0.0239(8) -0.0016(6) 0.0044(6) 0.0052(6)
C5 0.0299(10) 0.0289(9) 0.0228(9) -0.0043(7) 0.0107(7) -0.0036(7)
C15 0.0459(12) 0.0304(10) 0.0389(11) -0.0015(8) 0.0105(9) -0.0133(9)
C2 0.0234(9) 0.0316(9) 0.0255(9) -0.0022(7) 0.0087(7) 0.0017(7)
C12 0.0176(8) 0.0263(9) 0.0199(8) -0.0017(7) 0.0026(6) 0.0050(6)

loop_
_atom_type_symbol
_atom_type_description
_atom_type_scat_dispersion_real
_atom_type_scat_dispersion_imag
_atom_type_scat_source
C C 0.0033 0.0016 'International Tables Vol C Tables 4.2.6.8 and 6.1.1.4'
H H 0.0000 0.0000 'International Tables Vol C Tables 4.2.6.8 and 6.1.1.4'
N N 0.0061 0.0033 'International Tables Vol C Tables 4.2.6.8 and 6.1.1.4'
O O 0.0106 0.0060 'International Tables Vol C Tables 4.2.6.8 and 6.1.1.4'

loop_
_geom_angle_atom_site_label_1
_geom_angle_atom_site_label_2
_geom_angle_atom_site_label_3
_geom_angle
N1 O3 C15 111.64(12)
N1 O2 C8 108.76(11)
O2 N1 O3 109.44(11)
O2 N1 C7 111.52(11)
O3 N1 C7 113.71(12)
O1 C7 N1 121.05(14)
O1 C7 C1 123.39(15)
N1 C7 C1 115.26(13)
O2 C8 C9 105.89(12)
C11 C10 C9 120.87(15)
C5 C6 C1 119.94(15)
C2 C1 C6 119.70(14)
C2 C1 C7 118.06(14)
C6 C1 C7 122.17(14)
C14 C13 C12 118.31(15)
C13 C14 C9 120.63(15)
C12 C11 C10 117.98(14)
C5 C4 C3 120.22(15)
C4 C3 C2 120.14(16)
C10 C9 C14 119.44(14)
C10 C9 C8 120.72(14)
C14 C9 C8 119.81(14)
O4 N2 O5 123.46(14)
O4 N2 C12 118.36(14)
O5 N2 C12 118.18(14)
C4 C5 C6 120.12(15)
C3 C2 C1 119.88(15)
C11 C12 C13 122.73(15)
C11 C12 N2 119.01(14)
C13 C12 N2 118.26(15)

loop_
_geom_bond_atom_site_label_1
_geom_bond_atom_site_label_2
_geom_bond_distance
O3 N1 1.4080(17)
O3 C15 1.443(2)
O2 N1 1.4025(16)
O2 C8 1.4494(19)
O5 N2 1.2255(19)
O1 C7 1.2106(19)
N1 C7 1.421(2)
C7 C1 1.487(2)
C8 C9 1.502(2)
C10 C11 1.387(2)
C10 C9 1.388(2)
O4 N2 1.2239(18)
C6 C5 1.380(2)
C6 C1 1.393(2)
C1 C2 1.388(2)
C13 C14 1.379(2)
C13 C12 1.386(2)
C14 C9 1.393(2)
C11 C12 1.377(2)
C4 C5 1.380(2)
C4 C3 1.381(2)
C3 C2 1.383(2)
N2 C12 1.469(2)

loop_
_cod_related_entry_id
_cod_related_entry_database
_cod_related_entry_code
1 ChemSpider 26996288
